data_1560770
loop_
_publ_author_name
'Smaha, Rebecca W.'
'He, Wei'
'Sheckelton, John P.'
'Wen, Jiajia'
'Lee, Young S.'

_publ_section_title
;
 Synthesis-dependent properties of barlowite and Zn-substituted barlowite
;
_journal_name_full 'Journal of Solid State Chemistry'
_journal_page_first 123
_journal_page_last 129
_journal_paper_doi 10.1016/j.jssc.2018.08.016
_journal_volume 268
_journal_year 2018
_chemical_formula_iupac
;
;
_chemical_formula_moiety
;
;
_chemical_formula_structural 'Cu3 Zn F Br O6 H6'
_chemical_formula_sum 'Br Cu3 F O6 Zn'
_chemical_formula_weight 450.91
_chemical_name_systematic
;
Zn-substituted barlowite
;
_space_group_crystal_system hexagonal
_space_group_IT_number 194
_space_group_name_Hall '-P 6c 2c'
_space_group_name_H-M_alt 'P 63/m m c'
_cell_angle_alpha 90.0
_cell_angle_beta 90.0
_cell_angle_gamma 120.0
_cell_formula_units_Z 2
_cell_length_a 6.675920(31)
_cell_length_b 6.675920(31)
_cell_length_c 9.322265(14)
_cell_measurement_temperature 298
_cell_volume 359.811(2)
_computing_structure_refinement 'GSAS-II (Toby & Von Dreele, J. Appl. Cryst. 46, 544-549, 2013)'
_diffrn_ambient_temperature 295
_diffrn_detector 11-BM
_diffrn_measurement_device_type 11-BM
_diffrn_radiation_monochromator none
_diffrn_radiation_type synchrotron
_diffrn_radiation_wavelength 0.41273
_diffrn_source synchrotron
_exptl_crystal_density_method 'not measured'
_pd_char_colour green
_pd_instr_location ' ?'
_pd_meas_2theta_range_max 39.9971
_pd_meas_2theta_range_min 0.5
_pd_proc_info_excluded_regions
;'One region (2theta=11.9329-12.0842) was excluded as it arises from the 
cryostat'            
;
_pd_proc_ls_background_function
; Background function: "chebyschev" function with 11 terms:
    81.18(24), 2.9(15), 17(4), 2(18), -662(18), 1.5(7)e2, 1984(23), 
    -4.3(10)e2, -2167(20), 2.9(5)e2, 798(17), 
;
_pd_proc_ls_pref_orient_corr none
_pd_proc_ls_profile_function
; Finger-Cox-Jephcoat function parameters U, V, W, X, Y, SH/L:
  peak variance(Gauss) = Utan(Th)^2^+Vtan(Th)+W:
  peak HW(Lorentz) = X/cos(Th)+Ytan(Th); SH/L = S/L+H/L
  U, V, W in (centideg)^2^, X & Y in centideg
    1.163, -0.126, 0.063, -0.30(6), 4.77(18), 0.00279(5), 
;
_pd_proc_ls_prof_R_factor 0.08518
_pd_proc_ls_prof_wR_expected 0.05883
_pd_proc_ls_prof_wR_factor 0.11472
_pd_spec_mounting ' kapton capillary'
_refine_ls_extinction_method none
_refine_ls_goodness_of_fit_all 1.951
_refine_ls_hydrogen_treatment noref
_refine_ls_matrix_type fullcycle
_refine_ls_number_parameters 35
_refine_ls_structure_factor_coef Inet
_refine_ls_weighting_details 1/[Y~i~+\s(Y~i~)]
_refine_ls_weighting_scheme sigma
_reflns_d_resolution_high 0.604
_reflns_d_resolution_low 5.781
_reflns_number_total 769
_cod_data_source_file JSSC-2018-268-123.cif
_cod_data_source_block znbarlowite
_cod_original_cell_volume 359.8109(20)
_cod_database_code 1560770

loop_
_symmetry_equiv_pos_site_id
_symmetry_equiv_pos_as_xyz
1 x,y,z
2 x-y,x,1/2+z
3 -y,x-y,z
4 -x,-y,1/2+z
5 y-x,-x,z
6 y,y-x,1/2+z
7 y-x,y,z
8 -x,y-x,1/2+z
9 -y,-x,z
10 x-y,-y,1/2+z
11 x,x-y,z
12 y,x,1/2+z
13 -x,-y,-z
14 y-x,-x,1/2-z
15 y,y-x,-z
16 x,y,1/2-z
17 x-y,x,-z
18 -y,x-y,1/2-z
19 x-y,-y,-z
20 x,x-y,1/2-z
21 y,x,-z
22 y-x,y,1/2-z
23 -x,y-x,-z
24 -y,-x,1/2-z

loop_
_atom_site_label
_atom_site_type_symbol
_atom_site_fract_x
_atom_site_fract_y
_atom_site_fract_z
_atom_site_occupancy
_atom_site_adp_type
_atom_site_U_iso_or_equiv
_atom_site_symmetry_multiplicity
Br1 Br 0.66667 0.33333 0.75000 1.000 Uiso 0.01478(19) 2
Cu1 Cu 0.50000 0.00000 0.50000 1.000 Uiso 0.00825(8) 6
Zn1 Zn 0.66667 0.33333 0.25000 1.000 Uiso 0.01388(24) 2
O1 O 0.79959(9) 0.20041 0.40469(12) 1.000 Uiso 0.00515(31) 12
F1 F 1.00000 0.00000 0.75000 1.000 Uiso 0.0143(6) 2

loop_
_atom_type_symbol
_atom_type_number_in_cell
Br 2
Cu 6
F 2
O 12
Zn 2

loop_
_geom_bond_atom_site_label_1
_geom_bond_atom_site_label_2
_geom_bond_distance
_geom_bond_site_symmetry_1
_geom_bond_site_symmetry_2
_geom_bond_publ_flag
Cu1 O1 1.9758(7) 1_555 1_555 yes
Cu1 O1 1.9758(5) 1_555 5_665 yes
Cu1 O1 1.9758(7) 1_555 13_656 yes
Cu1 O1 1.9758(5) 1_555 17_546 yes
Zn1 O1 2.1075(9) 1_555 1_555 yes
Zn1 O1 2.1076(9) 1_555 3_655 yes
Zn1 O1 2.1076(9) 1_555 5_665 yes
Zn1 O1 2.1076(9) 1_555 14_666 yes
Zn1 O1 2.1075(9) 1_555 16_556 yes
Zn1 O1 2.1076(9) 1_555 18_656 yes
O1 Cu1 1.9758(7) 1_555 1_555 yes
O1 Cu1 1.9758(5) 1_555 3_655 yes
O1 Zn1 2.1075(9) 1_555 1_555 yes
O1 Zn1 2.1076(9) 1_555 3_655 yes
O1 Zn1 2.1076(9) 1_555 5_665 yes
